data_4067805
loop_
_publ_author_name
'Yoshii, Akiko'
'Takenaka, Hiroe'
'Nagata, Hiroko'
'Noda, Sayo'
'Nakamae, Kanako'
'Kure, Bunsho'
'Nakajima, Takayuki'
'Tanase, Tomoaki'

_publ_section_title
;
 Heterotrinuclear Complexes with Palladium, Rhodium, and Iridium Ions
 Assembled by Conformational Switching of a Tetraphosphine Ligand around a
 Palladium Center
;
_journal_issue 1
_journal_name_full Organometallics
_journal_page_first 133
_journal_paper_doi 10.1021/om2006744
_journal_volume 31
_journal_year 2012
_chemical_formula_moiety 'C54 H63 Cl5 F6 O P5 Pd Rh '
_chemical_formula_sum 'C54 H63 Cl5 F6 O P5 Pd Rh'
_chemical_formula_weight 1383.52
_space_group_IT_number 2
_symmetry_cell_setting triclinic
_symmetry_Int_Tables_number 2
_symmetry_space_group_name_Hall '-P 1'
_symmetry_space_group_name_H-M 'P -1'
_cell_angle_alpha 90.395(4)
_cell_angle_beta 108.107(4)
_cell_angle_gamma 109.1568(15)
_cell_formula_units_Z 2
_cell_length_a 12.242(4)
_cell_length_b 15.428(5)
_cell_length_c 17.398(6)
_cell_measurement_reflns_used 5659
_cell_measurement_temperature 153(2)
_cell_measurement_theta_max 27.5
_cell_measurement_theta_min 3.1
_cell_volume 2928.5(17)
_computing_cell_refinement CrystalClear
_computing_data_collection CrystalClear
_computing_data_reduction CrystalStructure
_computing_molecular_graphics ORTEP-II
_computing_publication_material 'CrystalStructure 3.8'
_computing_structure_refinement SHELXL
_computing_structure_solution SIR92
_diffrn_ambient_temperature 153(2)
_diffrn_detector_area_resol_mean 7.31
_diffrn_measured_fraction_theta_full 0.990
_diffrn_measured_fraction_theta_max 0.990
_diffrn_measurement_device_type 'Rigaku Mercury'
_diffrn_measurement_method \w
_diffrn_radiation_type 'Mo K\a'
_diffrn_radiation_wavelength 0.71070
_diffrn_reflns_av_R_equivalents 0.048
_diffrn_reflns_limit_h_max 15
_diffrn_reflns_limit_h_min -15
_diffrn_reflns_limit_k_max 20
_diffrn_reflns_limit_k_min -19
_diffrn_reflns_limit_l_max 21
_diffrn_reflns_limit_l_min -22
_diffrn_reflns_number 27350
_diffrn_reflns_theta_full 27.50
_diffrn_reflns_theta_max 27.48
_exptl_absorpt_coefficient_mu 1.009
_exptl_absorpt_correction_T_max 0.951
_exptl_absorpt_correction_T_min 0.723
_exptl_absorpt_correction_type multi-scan
_exptl_absorpt_process_details 'Jacobson, R. (1998) Private communication'
_exptl_crystal_colour orange
_exptl_crystal_density_diffrn 1.569
_exptl_crystal_density_method 'not measured'
_exptl_crystal_description rectangularplate
_exptl_crystal_F_000 1400.00
_exptl_crystal_size_max 0.25
_exptl_crystal_size_mid 0.10
_exptl_crystal_size_min 0.05
_refine_diff_density_max 1.54
_refine_diff_density_min -1.01
_refine_ls_extinction_coef 0.0023(7)
_refine_ls_extinction_method SHELXL
_refine_ls_goodness_of_fit_ref 1.130
_refine_ls_hydrogen_treatment refall
_refine_ls_number_parameters 671
_refine_ls_number_reflns 12938
_refine_ls_R_factor_gt 0.0748
_refine_ls_shift/su_max 0.002
_refine_ls_structure_factor_coef Fsqd
_refine_ls_weighting_details 'w = 1/[\s^2^(Fo^2^)+(0.1279P)^2^+1.5587P] where P=(Fo^2^+2Fc^2^)/3'
_refine_ls_weighting_scheme calc
_refine_ls_wR_factor_ref 0.2489
_reflns_number_gt 7736
_reflns_number_total 12938
_reflns_threshold_expression F^2^>2.0\s(F^2^)
_cod_data_source_file om2006744_si_002.cif
_cod_data_source_block '_complex23a'
_cod_original_cell_volume 2928.3(16)
_cod_original_formula_sum 'C54 H63 Cl5 F6 O P5 Pd Rh '
_cod_database_code 4067805

loop_
_symmetry_equiv_pos_site_id
_symmetry_equiv_pos_as_xyz
1 +X,+Y,+Z
2 -X,-Y,-Z

loop_
_atom_site_label
_atom_site_type_symbol
_atom_site_fract_x
_atom_site_fract_y
_atom_site_fract_z
_atom_site_U_iso_or_equiv
_atom_site_adp_type
_atom_site_occupancy
_atom_site_symmetry_multiplicity
_atom_site_calc_flag
_atom_site_refinement_flags
Pd(1) Pd 0.44003(4) 0.36371(4) 0.65740(3) 0.03133(17) Uani 1.00 1 d .
Rh(1) Rh 0.08352(4) 0.12713(4) 0.82155(3) 0.03338(18) Uani 1.00 1 d .
Cl(1) Cl 0.50333(15) 0.51412(13) 0.62133(12) 0.0431(4) Uani 1.00 1 d .
Cl(2) Cl 0.05493(17) 0.02406(14) 0.70750(11) 0.0484(4) Uani 1.00 1 d .
Cl(3) Cl -0.07495(16) 0.18073(16) 0.74447(13) 0.0546(5) Uani 1.00 1 d .
Cl(11) Cl 0.7048(2) 0.1523(2) 0.25062(17) 0.0790(7) Uani 1.00 1 d .
Cl(12) Cl 0.4881(2) -0.0033(2) 0.1557(2) 0.0929(9) Uani 1.00 1 d .
P(1) P 0.23199(14) 0.34218(13) 0.62062(11) 0.0322(3) Uani 1.00 1 d .
P(2) P 0.21889(14) 0.23079(12) 0.77066(10) 0.0312(3) Uani 1.00 1 d .
P(3) P 0.41273(14) 0.22100(12) 0.69217(11) 0.0314(3) Uani 1.00 1 d .
P(4) P 0.62687(15) 0.34417(13) 0.69241(11) 0.0346(4) Uani 1.00 1 d .
P(5) P 0.68982(18) 0.24937(18) 1.00266(16) 0.0576(6) Uani 1.00 1 d .
F(1) F 0.7614(7) 0.3515(6) 1.0024(6) 0.137(3) Uani 1.00 1 d .
F(2) F 0.7354(7) 0.2241(7) 0.9339(5) 0.136(3) Uani 1.00 1 d .
F(3) F 0.5771(5) 0.2602(6) 0.9356(3) 0.104(2) Uani 1.00 1 d .
F(4) F 0.6168(7) 0.1452(4) 1.0098(5) 0.112(2) Uani 1.00 1 d .
F(5) F 0.6439(8) 0.2778(5) 1.0714(4) 0.117(2) Uani 1.00 1 d .
F(6) F 0.8023(7) 0.2357(9) 1.0682(6) 0.187(5) Uani 1.00 1 d .
O(101) O 0.3864(8) 0.1473(7) 0.2944(7) 0.127(3) Uani 1.00 1 d .
C(1) C 0.5755(5) 0.2336(5) 0.7347(4) 0.0398(16) Uani 1.00 1 d .
C(2) C 0.3425(5) 0.1884(4) 0.7711(3) 0.0327(13) Uani 1.00 1 d .
C(3) C 0.1474(5) 0.2442(5) 0.6620(4) 0.0363(15) Uani 1.00 1 d .
C(11) C 0.1783(6) 0.0679(5) 0.9194(4) 0.0361(15) Uani 1.00 1 d .
C(12) C 0.0508(6) 0.0126(5) 0.8953(4) 0.0437(17) Uani 1.00 1 d .
C(13) C -0.0141(6) 0.0713(5) 0.9078(4) 0.0417(17) Uani 1.00 1 d .
C(14) C 0.0731(6) 0.1634(5) 0.9386(4) 0.0426(17) Uani 1.00 1 d .
C(15) C 0.1927(6) 0.1604(5) 0.9493(4) 0.0409(16) Uani 1.00 1 d .
C(16) C 0.2805(8) 0.0346(7) 0.9247(5) 0.060(2) Uani 1.00 1 d .
C(17) C -0.0035(9) -0.0867(7) 0.8661(5) 0.070(2) Uani 1.00 1 d .
C(18) C -0.1494(6) 0.0418(7) 0.8883(5) 0.058(2) Uani 1.00 1 d .
C(19) C 0.0439(9) 0.2440(7) 0.9626(5) 0.064(2) Uani 1.00 1 d .
C(20) C 0.3127(7) 0.2364(6) 0.9926(4) 0.055(2) Uani 1.00 1 d .
C(101) C 0.6722(5) 0.3211(5) 0.6068(4) 0.0373(15) Uani 1.00 1 d .
C(102) C 0.6494(7) 0.3711(5) 0.5413(4) 0.0446(17) Uani 1.00 1 d .
C(103) C 0.6893(8) 0.3563(7) 0.4779(5) 0.061(2) Uani 1.00 1 d .
C(104) C 0.7533(7) 0.3005(6) 0.4799(5) 0.0506(19) Uani 1.00 1 d .
C(105) C 0.7714(7) 0.2483(6) 0.5443(5) 0.0513(19) Uani 1.00 1 d .
C(106) C 0.7353(6) 0.2637(6) 0.6096(5) 0.053(2) Uani 1.00 1 d .
C(107) C 0.7567(6) 0.4258(6) 0.7710(4) 0.0450(17) Uani 1.00 1 d .
C(108) C 0.8529(15) 0.3963(15) 0.8099(12) 0.070(5) Uani 0.50 1 d P
C(109) C 0.9488(17) 0.463(2) 0.8712(18) 0.149(17) Uani 0.50 1 d P
C(110) C 0.9457(8) 0.5541(10) 0.8918(6) 0.088(3) Uani 1.00 1 d .
C(111) C 0.839(2) 0.568(2) 0.8580(11) 0.095(8) Uani 0.50 1 d P
C(112) C 0.7392(14) 0.5022(14) 0.7974(11) 0.068(5) Uani 0.50 1 d P
C(113) C 0.3346(5) 0.1299(5) 0.6081(4) 0.0384(15) Uani 1.00 1 d .
C(114) C 0.3020(8) 0.0383(6) 0.6221(5) 0.053(2) Uani 1.00 1 d .
C(115) C 0.2386(9) -0.0315(7) 0.5566(6) 0.067(2) Uani 1.00 1 d .
C(116) C 0.2027(8) -0.0080(7) 0.4772(5) 0.065(2) Uani 1.00 1 d .
C(117) C 0.2349(8) 0.0807(7) 0.4645(5) 0.063(2) Uani 1.00 1 d .
C(118) C 0.3024(7) 0.1520(5) 0.5285(4) 0.0474(17) Uani 1.00 1 d .
C(119) C 0.2930(5) 0.3468(5) 0.8247(3) 0.0364(15) Uani 1.00 1 d .
C(120) C 0.4194(6) 0.3942(4) 0.8499(4) 0.0385(15) Uani 1.00 1 d .
C(121) C 0.4689(7) 0.4842(6) 0.8915(5) 0.053(2) Uani 1.00 1 d .
C(122) C 0.3977(9) 0.5245(6) 0.9096(4) 0.056(2) Uani 1.00 1 d .
C(123) C 0.2709(8) 0.4798(6) 0.8851(5) 0.057(2) Uani 1.00 1 d .
C(124) C 0.2189(7) 0.3882(5) 0.8419(4) 0.0464(18) Uani 1.00 1 d .
C(125) C 0.1908(6) 0.4417(5) 0.6432(4) 0.0462(19) Uani 1.00 1 d .
C(126) C 0.2731(6) 0.5171(5) 0.6974(4) 0.0444(17) Uani 1.00 1 d .
C(127) C 0.2380(8) 0.5892(7) 0.7149(5) 0.060(2) Uani 1.00 1 d .
C(128) C 0.1168(9) 0.5826(9) 0.6759(7) 0.080(3) Uani 1.00 1 d .
C(129) C 0.0346(8) 0.5084(8) 0.6197(8) 0.087(3) Uani 1.00 1 d .
C(130) C 0.0705(6) 0.4396(7) 0.6031(6) 0.075(3) Uani 1.00 1 d .
C(131) C 0.1627(5) 0.3087(5) 0.5105(4) 0.0350(14) Uani 1.00 1 d .
C(132) C 0.0592(5) 0.2324(5) 0.4741(4) 0.0394(16) Uani 1.00 1 d .
C(133) C 0.0169(6) 0.2091(5) 0.3897(4) 0.0471(18) Uani 1.00 1 d .
C(134) C 0.0753(7) 0.2671(6) 0.3423(4) 0.0476(18) Uani 1.00 1 d .
C(135) C 0.1770(7) 0.3432(6) 0.3789(5) 0.0502(19) Uani 1.00 1 d .
C(136) C 0.2204(6) 0.3633(5) 0.4617(4) 0.0444(17) Uani 1.00 1 d .
C(141) C 0.849(2) 0.5122(16) 0.9070(12) 0.091(8) Uani 0.50 1 d P
C(142) C 0.752(2) 0.4375(12) 0.8490(12) 0.069(5) Uani 0.50 1 d P
C(148) C 0.8625(13) 0.4740(11) 0.7589(11) 0.053(4) Uani 0.50 1 d P
C(149) C 0.9645(16) 0.5402(15) 0.8150(13) 0.068(5) Uani 0.50 1 d P
C(201) C 0.4556(17) 0.1049(14) 0.3687(11) 0.138(6) Uiso 1.00 1 d .
C(202) C 0.4046(17) 0.0050(14) 0.3560(11) 0.144(6) Uiso 1.00 1 d .
C(203) C 0.412(2) 0.2429(18) 0.3018(14) 0.178(8) Uiso 1.00 1 d .
C(204) C 0.349(2) 0.2768(18) 0.2266(17) 0.204(10) Uiso 1.00 1 d .
C(205) C 0.5536(9) 0.1155(7) 0.1785(6) 0.074(2) Uiso 1.00 1 d .
H(1) H 0.5948 0.1836 0.7122 0.048 Uiso 1.00 1 c R
H(2) H 0.6061 0.2404 0.7950 0.048 Uiso 1.00 1 c R
H(3) H 0.4078 0.2105 0.8247 0.039 Uiso 1.00 1 c R
H(4) H 0.3098 0.1200 0.7664 0.039 Uiso 1.00 1 c R
H(5) H 0.1327 0.1870 0.6282 0.044 Uiso 1.00 1 c R
H(6) H 0.0663 0.2488 0.6557 0.044 Uiso 1.00 1 c R
H(7) H 0.2474 -0.0311 0.9035 0.071 Uiso 1.00 1 c R
H(8) H 0.3328 0.0429 0.9817 0.071 Uiso 1.00 1 c R
H(9) H 0.3288 0.0699 0.8925 0.071 Uiso 1.00 1 c R
H(10) H -0.0926 -0.1070 0.8529 0.084 Uiso 1.00 1 c R
H(11) H 0.0302 -0.1212 0.9087 0.084 Uiso 1.00 1 c R
H(12) H 0.0159 -0.0983 0.8173 0.084 Uiso 1.00 1 c R
H(13) H -0.1711 0.0944 0.9016 0.069 Uiso 1.00 1 c R
H(14) H -0.1760 -0.0079 0.9203 0.069 Uiso 1.00 1 c R
H(15) H -0.1902 0.0195 0.8301 0.069 Uiso 1.00 1 c R
H(16) H 0.1199 0.2972 0.9854 0.077 Uiso 1.00 1 c R
H(17) H 0.0031 0.2283 1.0036 0.077 Uiso 1.00 1 c R
H(18) H -0.0104 0.2596 0.9146 0.077 Uiso 1.00 1 c R
H(19) H 0.3806 0.2149 0.9951 0.065 Uiso 1.00 1 c R
H(20) H 0.3163 0.2532 1.0480 0.065 Uiso 1.00 1 c R
H(21) H 0.3194 0.2905 0.9628 0.065 Uiso 1.00 1 c R
H(22) H 0.6081 0.4138 0.5400 0.054 Uiso 1.00 1 c R
H(23) H 0.6704 0.3870 0.4311 0.074 Uiso 1.00 1 c R
H(24) H 0.7862 0.2966 0.4377 0.061 Uiso 1.00 1 c R
H(25) H 0.8078 0.2027 0.5436 0.062 Uiso 1.00 1 c R
H(26) H 0.7554 0.2336 0.6567 0.063 Uiso 1.00 1 c R
H(27) H 0.3227 0.0230 0.6763 0.064 Uiso 1.00 1 c R
H(28) H 0.2198 -0.0945 0.5658 0.080 Uiso 1.00 1 c R
H(29) H 0.1557 -0.0551 0.4325 0.078 Uiso 1.00 1 c R
H(30) H 0.2112 0.0957 0.4104 0.075 Uiso 1.00 1 c R
H(31) H 0.3262 0.2146 0.5180 0.057 Uiso 1.00 1 c R
H(32) H 0.0165 0.1958 0.5064 0.047 Uiso 1.00 1 c R
H(33) H -0.0509 0.1542 0.3648 0.057 Uiso 1.00 1 c R
H(34) H 0.0444 0.2538 0.2846 0.057 Uiso 1.00 1 c R
H(35) H 0.2175 0.3821 0.3467 0.060 Uiso 1.00 1 c R
H(36) H 0.2918 0.4158 0.4864 0.053 Uiso 1.00 1 c R
H(37) H 0.4719 0.3657 0.8389 0.046 Uiso 1.00 1 c R
H(38) H 0.5546 0.5167 0.9069 0.064 Uiso 1.00 1 c R
H(39) H 0.4336 0.5844 0.9395 0.068 Uiso 1.00 1 c R
H(40) H 0.2199 0.5094 0.8968 0.068 Uiso 1.00 1 c R
H(41) H 0.1330 0.3563 0.8254 0.056 Uiso 1.00 1 c R
H(42) H 0.3550 0.5197 0.7231 0.053 Uiso 1.00 1 c R
H(43) H 0.2945 0.6417 0.7523 0.072 Uiso 1.00 1 c R
H(44) H 0.0902 0.6306 0.6885 0.097 Uiso 1.00 1 c R
H(45) H -0.0469 0.5061 0.5929 0.105 Uiso 1.00 1 c R
H(46) H 0.0143 0.3888 0.5638 0.090 Uiso 1.00 1 c R
H(47) H 0.5437 0.1254 0.3748 0.166 Uiso 1.00 1 c R
H(48) H 0.4481 0.1276 0.4195 0.166 Uiso 1.00 1 c R
H(49) H 0.5015 0.2747 0.3164 0.214 Uiso 1.00 1 c R
H(50) H 0.3871 0.2601 0.3470 0.214 Uiso 1.00 1 c R
H(51) H 0.5014 0.1385 0.2005 0.089 Uiso 1.00 1 c R
H(52) H 0.5564 0.1434 0.1278 0.089 Uiso 1.00 1 c R
H(53) H 0.3360 -0.0162 0.3771 0.173 Uiso 1.00 1 c R
H(54) H 0.4678 -0.0202 0.3847 0.173 Uiso 1.00 1 c R
H(55) H 0.3753 -0.0163 0.2976 0.173 Uiso 1.00 1 c R
H(56) H 0.4008 0.2915 0.1919 0.245 Uiso 1.00 1 c R
H(57) H 0.3348 0.3325 0.2416 0.245 Uiso 1.00 1 c R
H(58) H 0.2705 0.2287 0.1969 0.245 Uiso 1.00 1 c R
H(59) H 0.8550 0.3384 0.7923 0.086 Uiso 0.50 1 c R
H(60) H 1.0135 0.4382 0.9055 0.141 Uiso 0.50 1 c R
H(61) H 1.0110 0.5997 0.9331 0.096 Uiso 1.00 1 c R
H(62) H 0.8302 0.6227 0.8757 0.099 Uiso 0.50 1 c R
H(63) H 0.6648 0.5134 0.7710 0.085 Uiso 0.50 1 c R
H(64) H 0.8413 0.5264 0.9576 0.100 Uiso 0.50 1 c R
H(65) H 0.6829 0.3939 0.8619 0.090 Uiso 0.50 1 c R
H(66) H 0.8671 0.4602 0.7067 0.060 Uiso 0.50 1 c R
H(67) H 1.0372 0.5758 0.8061 0.090 Uiso 0.50 1 c R

loop_
_atom_site_aniso_label
_atom_site_aniso_U_11
_atom_site_aniso_U_22
_atom_site_aniso_U_33
_atom_site_aniso_U_12
_atom_site_aniso_U_13
_atom_site_aniso_U_23
Pd(1) 0.0270(2) 0.0356(3) 0.0339(3) 0.0120(2) 0.0120(2) 0.0111(2)
Rh(1) 0.0271(2) 0.0441(3) 0.0304(3) 0.0126(2) 0.0111(2) 0.0129(2)
Cl(1) 0.0417(8) 0.0404(10) 0.0527(10) 0.0156(7) 0.0215(7) 0.0187(8)
Cl(2) 0.0528(9) 0.0470(11) 0.0353(9) 0.0060(8) 0.0130(7) 0.0053(8)
Cl(3) 0.0361(8) 0.0831(15) 0.0540(11) 0.0300(9) 0.0174(8) 0.0356(11)
Cl(11) 0.0762(15) 0.0745(18) 0.0697(16) 0.0153(13) 0.0130(12) 0.0199(14)
Cl(12) 0.0589(13) 0.111(2) 0.100(2) 0.0221(14) 0.0224(14) -0.0234(18)
P(1) 0.0259(7) 0.0395(10) 0.0321(9) 0.0118(6) 0.0102(6) 0.0116(7)
P(2) 0.0297(7) 0.0358(9) 0.0294(8) 0.0118(6) 0.0109(6) 0.0102(7)
P(3) 0.0292(7) 0.0338(9) 0.0332(9) 0.0121(6) 0.0118(6) 0.0105(7)
P(4) 0.0293(7) 0.0416(10) 0.0376(9) 0.0158(7) 0.0135(6) 0.0104(8)
P(5) 0.0361(9) 0.0593(15) 0.0680(15) 0.0185(9) 0.0024(9) 0.0065(12)
F(1) 0.094(5) 0.093(6) 0.192(9) 0.008(4) 0.031(5) -0.000(5)
F(2) 0.140(6) 0.201(10) 0.155(7) 0.114(7) 0.107(6) 0.071(6)
F(3) 0.065(3) 0.176(7) 0.072(4) 0.055(4) 0.008(3) 0.038(4)
F(4) 0.145(6) 0.063(4) 0.125(6) 0.020(4) 0.060(5) 0.015(4)
F(5) 0.227(9) 0.089(5) 0.095(5) 0.099(5) 0.086(5) 0.028(4)
F(6) 0.096(5) 0.285(14) 0.186(9) 0.110(7) 0.005(6) 0.100(10)
O(101) 0.092(6) 0.112(8) 0.170(10) 0.020(5) 0.051(6) -0.050(7)
C(1) 0.030(3) 0.039(4) 0.051(4) 0.013(2) 0.014(2) 0.022(3)
C(2) 0.036(3) 0.035(3) 0.029(3) 0.013(2) 0.012(2) 0.010(2)
C(3) 0.027(2) 0.049(4) 0.034(3) 0.012(2) 0.013(2) 0.020(3)
C(11) 0.046(3) 0.042(4) 0.027(3) 0.021(3) 0.015(2) 0.016(3)
C(12) 0.046(3) 0.040(4) 0.046(4) 0.012(3) 0.019(3) 0.012(3)
C(13) 0.040(3) 0.058(5) 0.031(3) 0.016(3) 0.017(2) 0.014(3)
C(14) 0.045(3) 0.054(4) 0.038(4) 0.025(3) 0.017(3) 0.013(3)
C(15) 0.038(3) 0.053(4) 0.025(3) 0.010(3) 0.009(2) 0.003(3)
C(16) 0.069(5) 0.091(7) 0.042(4) 0.054(5) 0.022(4) 0.028(4)
C(17) 0.082(6) 0.069(6) 0.055(5) 0.015(5) 0.029(4) 0.026(5)
C(18) 0.040(3) 0.088(7) 0.048(4) 0.021(4) 0.017(3) 0.025(4)
C(19) 0.088(6) 0.075(6) 0.057(5) 0.045(5) 0.045(5) 0.021(4)
C(20) 0.058(4) 0.059(5) 0.036(4) 0.017(4) 0.004(3) 0.007(3)
C(101) 0.028(2) 0.051(4) 0.037(3) 0.017(2) 0.012(2) 0.015(3)
C(102) 0.054(4) 0.043(4) 0.047(4) 0.021(3) 0.027(3) 0.022(3)
C(103) 0.075(5) 0.084(7) 0.047(4) 0.047(5) 0.028(4) 0.028(4)
C(104) 0.057(4) 0.060(5) 0.045(4) 0.026(4) 0.025(3) 0.014(3)
C(105) 0.057(4) 0.061(5) 0.047(4) 0.035(4) 0.017(3) 0.014(4)
C(106) 0.040(3) 0.075(6) 0.060(5) 0.035(3) 0.024(3) 0.028(4)
C(107) 0.038(3) 0.056(5) 0.046(4) 0.016(3) 0.021(3) 0.008(3)
C(108) 0.044(8) 0.086(15) 0.075(13) 0.036(9) -0.002(8) -0.025(11)
C(109) 0.031(9) 0.26(4) 0.11(2) 0.050(16) -0.029(11) -0.13(2)
C(110) 0.047(5) 0.127(11) 0.063(6) 0.023(6) -0.008(4) -0.025(6)
C(111) 0.097(16) 0.15(2) 0.026(9) 0.065(16) -0.025(9) -0.018(12)
C(112) 0.040(8) 0.076(14) 0.055(10) 0.009(8) -0.015(7) 0.011(10)
C(113) 0.033(3) 0.042(4) 0.044(4) 0.012(2) 0.018(2) 0.013(3)
C(114) 0.067(5) 0.045(5) 0.047(4) 0.015(3) 0.022(4) 0.013(3)
C(115) 0.079(6) 0.053(5) 0.070(6) 0.016(4) 0.035(5) 0.001(4)
C(116) 0.056(4) 0.072(6) 0.052(5) 0.021(4) -0.000(4) -0.003(4)
C(117) 0.075(5) 0.081(7) 0.038(4) 0.046(5) 0.005(4) 0.013(4)
C(118) 0.055(4) 0.041(4) 0.042(4) 0.016(3) 0.012(3) -0.004(3)
C(119) 0.038(3) 0.051(4) 0.026(3) 0.019(3) 0.014(2) 0.020(3)
C(120) 0.042(3) 0.033(3) 0.034(3) 0.006(2) 0.010(2) 0.003(3)
C(121) 0.050(4) 0.050(5) 0.046(4) 0.009(3) 0.005(3) 0.008(3)
C(122) 0.083(6) 0.039(4) 0.034(4) 0.015(4) 0.009(4) -0.002(3)
C(123) 0.077(5) 0.063(6) 0.040(4) 0.032(4) 0.025(4) 0.008(4)
C(124) 0.056(4) 0.051(5) 0.037(4) 0.019(3) 0.022(3) 0.013(3)
C(125) 0.033(3) 0.063(5) 0.052(4) 0.023(3) 0.018(3) 0.029(4)
C(126) 0.040(3) 0.055(5) 0.036(4) 0.015(3) 0.011(3) 0.009(3)
C(127) 0.075(5) 0.082(6) 0.053(5) 0.043(5) 0.045(4) 0.032(4)
C(128) 0.070(6) 0.127(10) 0.084(7) 0.066(7) 0.045(5) 0.029(7)
C(129) 0.041(4) 0.095(9) 0.113(9) 0.037(5) -0.006(5) -0.000(7)
C(130) 0.023(3) 0.095(8) 0.098(7) 0.023(4) 0.007(4) -0.003(6)
C(131) 0.039(3) 0.044(4) 0.030(3) 0.024(3) 0.012(2) 0.010(3)
C(132) 0.034(3) 0.048(4) 0.030(3) 0.009(2) 0.007(2) 0.006(3)
C(133) 0.045(3) 0.039(4) 0.046(4) 0.011(3) 0.003(3) 0.001(3)
C(134) 0.058(4) 0.052(5) 0.029(3) 0.021(3) 0.008(3) -0.002(3)
C(135) 0.054(4) 0.055(5) 0.047(4) 0.017(3) 0.025(3) 0.010(3)
C(136) 0.040(3) 0.041(4) 0.040(4) 0.004(3) 0.007(3) 0.012(3)
C(141) 0.094(15) 0.068(14) 0.047(11) -0.049(11) 0.019(11) -0.013(10)
C(142) 0.098(14) 0.029(9) 0.074(13) -0.001(8) 0.044(11) 0.010(8)
C(148) 0.039(7) 0.034(8) 0.065(11) -0.009(6) 0.012(7) -0.010(7)
C(149) 0.047(9) 0.068(13) 0.066(12) -0.014(8) 0.025(8) -0.038(10)

loop_
_atom_type_symbol
_atom_type_description
_atom_type_scat_dispersion_real
_atom_type_scat_dispersion_imag
_atom_type_scat_source
C C 0.003 0.002
;
International Tables for Crystallography
(1992, Vol. C, Tables 4.2.6.8 and 6.1.1.4)
;
H H 0.000 0.000
;
International Tables for Crystallography
(1992, Vol. C, Table 6.1.1.4)
;
Cl Cl 0.148 0.159
;
International Tables for Crystallography
(1992, Vol. C, Tables 4.2.6.8 and 6.1.1.4)
;
F F 0.017 0.010
;
International Tables for Crystallography
(1992, Vol. C, Tables 4.2.6.8 and 6.1.1.4)
;
P P 0.102 0.094
;
International Tables for Crystallography
(1992, Vol. C, Tables 4.2.6.8 and 6.1.1.4)
;
Pd Pd -0.999 1.007
;
International Tables for Crystallography
(1992, Vol. C, Tables 4.2.6.8 and 6.1.1.4)
;
Rh Rh -1.118 0.919
;
International Tables for Crystallography
(1992, Vol. C, Tables 4.2.6.8 and 6.1.1.4)
;
O O 0.011 0.006
;
International Tables for Crystallography
(1992, Vol. C, Tables 4.2.6.8 and 6.1.1.4)
;

loop_
_geom_angle_atom_site_label_1
_geom_angle_atom_site_label_2
_geom_angle_atom_site_label_3
_geom_angle
_geom_angle_publ_flag
Cl(1) Pd(1) P(1) 96.84(7) yes
Cl(1) Pd(1) P(3) 169.76(7) yes
Cl(1) Pd(1) P(4) 97.30(6) yes
P(1) Pd(1) P(3) 93.05(6) yes
P(1) Pd(1) P(4) 165.20(7) yes
P(3) Pd(1) P(4) 72.64(6) yes
Cl(2) Rh(1) Cl(3) 92.38(7) yes
Cl(2) Rh(1) P(2) 83.54(6) yes
Cl(2) Rh(1) C(11) 100.4(2) yes
Cl(2) Rh(1) C(12) 91.4(2) yes
Cl(2) Rh(1) C(13) 117.9(2) yes
Cl(2) Rh(1) C(14) 155.5(2) yes
Cl(2) Rh(1) C(15) 137.8(2) yes
Cl(3) Rh(1) P(2) 89.58(7) yes
Cl(3) Rh(1) C(11) 157.0(2) yes
Cl(3) Rh(1) C(12) 122.8(2) yes
Cl(3) Rh(1) C(13) 92.6(2) yes
Cl(3) Rh(1) C(14) 95.1(2) yes
Cl(3) Rh(1) C(15) 129.7(2) yes
P(2) Rh(1) C(11) 110.73(19) yes
P(2) Rh(1) C(12) 147.5(2) yes
P(2) Rh(1) C(13) 158.26(18) yes
P(2) Rh(1) C(14) 119.69(19) yes
P(2) Rh(1) C(15) 98.23(19) yes
C(11) Rh(1) C(12) 38.6(2) yes
C(11) Rh(1) C(13) 64.5(3) yes
C(11) Rh(1) C(14) 65.8(3) yes
C(11) Rh(1) C(15) 39.4(3) yes
C(12) Rh(1) C(13) 38.2(3) yes
C(12) Rh(1) C(14) 65.1(3) yes
C(12) Rh(1) C(15) 64.8(2) yes
C(13) Rh(1) C(14) 38.6(2) yes
C(13) Rh(1) C(15) 64.1(2) yes
C(14) Rh(1) C(15) 38.7(3) yes
Pd(1) P(1) C(3) 113.0(2) yes
Pd(1) P(1) C(125) 117.3(2) yes
Pd(1) P(1) C(131) 108.3(2) yes
C(3) P(1) C(125) 107.4(3) yes
C(3) P(1) C(131) 103.2(2) yes
C(125) P(1) C(131) 106.4(3) yes
Rh(1) P(2) C(2) 109.8(2) yes
Rh(1) P(2) C(3) 112.7(2) yes
Rh(1) P(2) C(119) 116.3(2) yes
C(2) P(2) C(3) 105.0(3) yes
C(2) P(2) C(119) 106.2(3) yes
C(3) P(2) C(119) 106.1(3) yes
Pd(1) P(3) C(1) 97.4(2) yes
Pd(1) P(3) C(2) 117.4(2) yes
Pd(1) P(3) C(113) 114.9(2) yes
C(1) P(3) C(2) 108.4(3) yes
C(1) P(3) C(113) 110.3(3) yes
C(2) P(3) C(113) 107.8(3) yes
Pd(1) P(4) C(1) 94.6(2) yes
Pd(1) P(4) C(101) 114.7(2) yes
Pd(1) P(4) C(107) 119.0(3) yes
C(1) P(4) C(101) 107.9(3) yes
C(1) P(4) C(107) 108.7(3) yes
C(101) P(4) C(107) 110.1(3) yes
F(1) P(5) F(2) 89.0(5) yes
F(1) P(5) F(3) 88.7(4) yes
F(1) P(5) F(4) 175.8(5) yes
F(1) P(5) F(5) 89.6(5) yes
F(1) P(5) F(6) 92.5(5) yes
F(2) P(5) F(3) 89.0(4) yes
F(2) P(5) F(4) 94.8(5) yes
F(2) P(5) F(5) 178.3(5) yes
F(2) P(5) F(6) 89.6(6) yes
F(3) P(5) F(4) 93.3(4) yes
F(3) P(5) F(5) 90.1(4) yes
F(3) P(5) F(6) 178.1(6) yes
F(4) P(5) F(5) 86.7(4) yes
F(4) P(5) F(6) 85.6(5) yes
F(5) P(5) F(6) 91.3(5) yes
C(201) O(101) C(203) 118.2(13) yes
P(3) C(1) P(4) 93.2(3) yes
P(2) C(2) P(3) 117.3(3) yes
P(1) C(3) P(2) 117.4(2) yes
Rh(1) C(11) C(12) 72.8(4) yes
Rh(1) C(11) C(15) 71.3(4) yes
Rh(1) C(11) C(16) 128.4(5) yes
C(12) C(11) C(15) 108.1(7) yes
C(12) C(11) C(16) 126.4(7) yes
C(15) C(11) C(16) 124.9(6) yes
Rh(1) C(12) C(11) 68.5(4) yes
Rh(1) C(12) C(13) 71.4(4) yes
Rh(1) C(12) C(17) 127.1(6) yes
C(11) C(12) C(13) 107.6(6) yes
C(11) C(12) C(17) 126.2(9) yes
C(13) C(12) C(17) 126.1(7) yes
Rh(1) C(13) C(12) 70.4(4) yes
Rh(1) C(13) C(14) 68.9(4) yes
Rh(1) C(13) C(18) 124.5(5) yes
C(12) C(13) C(14) 108.6(6) yes
C(12) C(13) C(18) 125.1(7) yes
C(14) C(13) C(18) 126.3(8) yes
Rh(1) C(14) C(13) 72.5(4) yes
Rh(1) C(14) C(15) 70.7(4) yes
Rh(1) C(14) C(19) 126.9(6) yes
C(13) C(14) C(15) 107.5(7) yes
C(13) C(14) C(19) 125.6(7) yes
C(15) C(14) C(19) 126.7(6) yes
Rh(1) C(15) C(11) 69.3(3) yes
Rh(1) C(15) C(14) 70.5(3) yes
Rh(1) C(15) C(20) 130.8(5) yes
C(11) C(15) C(14) 108.0(5) yes
C(11) C(15) C(20) 125.8(7) yes
C(14) C(15) C(20) 125.9(8) yes
P(4) C(101) C(102) 117.7(6) yes
P(4) C(101) C(106) 121.2(6) yes
C(102) C(101) C(106) 120.8(8) yes
C(101) C(102) C(103) 117.3(9) yes
C(102) C(103) C(104) 122.7(9) yes
C(103) C(104) C(105) 119.2(9) yes
C(104) C(105) C(106) 118.9(10) yes
C(101) C(106) C(105) 120.5(8) yes
P(4) C(107) C(108) 116.9(10) yes
P(4) C(107) C(112) 116.2(8) yes
P(4) C(107) C(142) 120.1(9) yes
P(4) C(107) C(148) 123.1(9) yes
C(108) C(107) C(112) 125.3(12) yes
C(108) C(107) C(142) 83.6(14) yes
C(108) C(107) C(148) 66.2(12) yes
C(112) C(107) C(142) 59.3(12) yes
C(112) C(107) C(148) 94.5(12) yes
C(142) C(107) C(148) 116.7(11) yes
C(107) C(108) C(109) 113(2) yes
C(107) C(108) C(142) 48.3(10) yes
C(107) C(108) C(148) 55.7(11) yes
C(109) C(108) C(142) 84.3(19) yes
C(109) C(108) C(148) 84(2) yes
C(142) C(108) C(148) 87.7(15) yes
C(108) C(109) C(110) 123(2) yes
C(108) C(109) C(149) 95(2) yes
C(110) C(109) C(149) 57.5(19) yes
C(109) C(110) C(111) 116.7(15) yes
C(109) C(110) C(141) 86.9(18) yes
C(109) C(110) C(149) 64.2(17) yes
C(111) C(110) C(141) 55.8(16) yes
C(111) C(110) C(149) 95.0(14) yes
C(141) C(110) C(149) 124.7(13) yes
C(110) C(111) C(112) 122(2) yes
C(110) C(111) C(141) 58.7(18) yes
C(112) C(111) C(141) 94(2) yes
C(107) C(112) C(111) 117.7(19) yes
C(107) C(112) C(142) 61.2(14) yes
C(111) C(112) C(142) 87.3(16) yes
P(3) C(113) C(114) 120.4(5) yes
P(3) C(113) C(118) 119.8(5) yes
C(114) C(113) C(118) 119.7(6) yes
C(113) C(114) C(115) 119.9(8) yes
C(114) C(115) C(116) 119.6(9) yes
C(115) C(116) C(117) 119.8(8) yes
C(116) C(117) C(118) 121.9(8) yes
C(113) C(118) C(117) 119.0(7) yes
P(2) C(119) C(120) 123.9(6) yes
P(2) C(119) C(124) 116.8(4) yes
C(120) C(119) C(124) 119.3(6) yes
C(119) C(120) C(121) 120.0(8) yes
C(120) C(121) C(122) 121.1(7) yes
C(121) C(122) C(123) 120.7(8) yes
C(122) C(123) C(124) 118.7(10) yes
C(119) C(124) C(123) 120.1(7) yes
P(1) C(125) C(126) 122.2(6) yes
P(1) C(125) C(130) 118.4(6) yes
C(126) C(125) C(130) 119.4(9) yes
C(125) C(126) C(127) 120.7(7) yes
C(126) C(127) C(128) 117.8(8) yes
C(127) C(128) C(129) 121.8(13) yes
C(128) C(129) C(130) 119.5(10) yes
C(125) C(130) C(129) 120.7(8) yes
P(1) C(131) C(132) 124.1(5) yes
P(1) C(131) C(136) 117.0(4) yes
C(132) C(131) C(136) 118.8(6) yes
C(131) C(132) C(133) 120.1(6) yes
C(132) C(133) C(134) 119.3(6) yes
C(133) C(134) C(135) 120.0(7) yes
C(134) C(135) C(136) 120.1(8) yes
C(131) C(136) C(135) 121.5(6) yes
C(110) C(141) C(111) 65.5(18) yes
C(110) C(141) C(142) 120(2) yes
C(111) C(141) C(142) 91.6(17) yes
C(107) C(142) C(108) 48.1(11) yes
C(107) C(142) C(112) 59.5(13) yes
C(107) C(142) C(141) 118.8(18) yes
C(108) C(142) C(112) 97.9(18) yes
C(108) C(142) C(141) 96.5(18) yes
C(112) C(142) C(141) 86.9(15) yes
C(107) C(148) C(108) 58.1(10) yes
C(107) C(148) C(149) 126.6(18) yes
C(108) C(148) C(149) 97.8(15) yes
C(109) C(149) C(110) 58.3(18) yes
C(109) C(149) C(148) 82.8(15) yes
C(110) C(149) C(148) 112.2(16) yes
O(101) C(201) C(202) 110.7(13) yes
O(101) C(203) C(204) 114.1(18) yes
Cl(11) C(205) Cl(12) 112.9(7) yes
P(3) C(1) H(1) 113.1 no
P(3) C(1) H(2) 113.1 no
P(4) C(1) H(1) 113.1 no
P(4) C(1) H(2) 113.1 no
H(1) C(1) H(2) 110.5 no
P(2) C(2) H(3) 108.0 no
P(2) C(2) H(4) 108.0 no
P(3) C(2) H(3) 108.0 no
P(3) C(2) H(4) 108.0 no
H(3) C(2) H(4) 107.2 no
P(1) C(3) H(5) 108.0 no
P(1) C(3) H(6) 108.0 no
P(2) C(3) H(5) 108.0 no
P(2) C(3) H(6) 108.0 no
H(5) C(3) H(6) 107.2 no
C(11) C(16) H(7) 109.5 no
C(11) C(16) H(8) 109.5 no
C(11) C(16) H(9) 109.5 no
H(7) C(16) H(8) 109.5 no
H(7) C(16) H(9) 109.5 no
H(8) C(16) H(9) 109.5 no
C(12) C(17) H(10) 109.5 no
C(12) C(17) H(11) 109.5 no
C(12) C(17) H(12) 109.5 no
H(10) C(17) H(11) 109.5 no
H(10) C(17) H(12) 109.5 no
H(11) C(17) H(12) 109.5 no
C(13) C(18) H(13) 109.5 no
C(13) C(18) H(14) 109.5 no
C(13) C(18) H(15) 109.5 no
H(13) C(18) H(14) 109.5 no
H(13) C(18) H(15) 109.5 no
H(14) C(18) H(15) 109.5 no
C(14) C(19) H(16) 109.5 no
C(14) C(19) H(17) 109.5 no
C(14) C(19) H(18) 109.5 no
H(16) C(19) H(17) 109.5 no
H(16) C(19) H(18) 109.5 no
H(17) C(19) H(18) 109.5 no
C(15) C(20) H(19) 109.5 no
C(15) C(20) H(20) 109.5 no
C(15) C(20) H(21) 109.5 no
H(19) C(20) H(20) 109.5 no
H(19) C(20) H(21) 109.5 no
H(20) C(20) H(21) 109.5 no
C(101) C(102) H(22) 121.3 no
C(103) C(102) H(22) 121.3 no
C(102) C(103) H(23) 118.7 no
C(104) C(103) H(23) 118.7 no
C(103) C(104) H(24) 120.4 no
C(105) C(104) H(24) 120.4 no
C(104) C(105) H(25) 120.6 no
C(106) C(105) H(25) 120.6 no
C(101) C(106) H(26) 119.7 no
C(105) C(106) H(26) 119.7 no
C(107) C(108) H(59) 121.5 no
C(109) C(108) H(59) 125.0 no
C(142) C(108) H(59) 137.2 no
C(148) C(108) H(59) 122.1 no
C(108) C(109) H(60) 113.2 no
C(110) C(109) H(60) 123.0 no
C(149) C(109) H(60) 128.2 no
C(109) C(110) H(61) 123.2 no
C(111) C(110) H(61) 119.5 no
C(141) C(110) H(61) 118.0 no
C(149) C(110) H(61) 117.3 no
C(110) C(111) H(62) 119.0 no
C(112) C(111) H(62) 119.2 no
C(141) C(111) H(62) 117.1 no
C(107) C(112) H(63) 120.1 no
C(111) C(112) H(63) 121.9 no
C(142) C(112) H(63) 125.9 no
C(113) C(114) H(27) 120.1 no
C(115) C(114) H(27) 120.1 no
C(114) C(115) H(28) 120.2 no
C(116) C(115) H(28) 120.2 no
C(115) C(116) H(29) 120.1 no
C(117) C(116) H(29) 120.1 no
C(116) C(117) H(30) 119.1 no
C(118) C(117) H(30) 119.1 no
C(113) C(118) H(31) 120.5 no
C(117) C(118) H(31) 120.5 no
C(119) C(120) H(37) 120.0 no
C(121) C(120) H(37) 120.0 no
C(120) C(121) H(38) 119.4 no
C(122) C(121) H(38) 119.4 no
C(121) C(122) H(39) 119.6 no
C(123) C(122) H(39) 119.6 no
C(122) C(123) H(40) 120.7 no
C(124) C(123) H(40) 120.7 no
C(119) C(124) H(41) 119.9 no
C(123) C(124) H(41) 119.9 no
C(125) C(126) H(42) 119.7 no
C(127) C(126) H(42) 119.7 no
C(126) C(127) H(43) 121.1 no
C(128) C(127) H(43) 121.1 no
C(127) C(128) H(44) 119.1 no
C(129) C(128) H(44) 119.1 no
C(128) C(129) H(45) 120.3 no
C(130) C(129) H(45) 120.3 no
C(125) C(130) H(46) 119.7 no
C(129) C(130) H(46) 119.6 no
C(131) C(132) H(32) 119.9 no
C(133) C(132) H(32) 119.9 no
C(132) C(133) H(33) 120.4 no
C(134) C(133) H(33) 120.3 no
C(133) C(134) H(34) 120.0 no
C(135) C(134) H(34) 120.0 no
C(134) C(135) H(35) 120.0 no
C(136) C(135) H(35) 120.0 no
C(131) C(136) H(36) 119.2 no
C(135) C(136) H(36) 119.2 no
C(110) C(141) H(64) 120.4 no
C(111) C(141) H(64) 116.2 no
C(142) C(141) H(64) 119.7 no
C(107) C(142) H(65) 117.7 no
C(108) C(142) H(65) 121.3 no
C(112) C(142) H(65) 122.7 no
C(141) C(142) H(65) 123.4 no
C(107) C(148) H(66) 115.6 no
C(108) C(148) H(66) 114.8 no
C(149) C(148) H(66) 117.8 no
C(109) C(149) H(67) 127.2 no
C(110) C(149) H(67) 120.9 no
C(148) C(149) H(67) 126.8 no
O(101) C(201) H(47) 109.5 no
O(101) C(201) H(48) 109.5 no
C(202) C(201) H(47) 109.5 no
C(202) C(201) H(48) 109.5 no
H(47) C(201) H(48) 108.1 no
C(201) C(202) H(53) 109.5 no
C(201) C(202) H(54) 109.5 no
C(201) C(202) H(55) 109.5 no
H(53) C(202) H(54) 109.5 no
H(53) C(202) H(55) 109.5 no
H(54) C(202) H(55) 109.5 no
O(101) C(203) H(49) 108.8 no
O(101) C(203) H(50) 108.8 no
C(204) C(203) H(49) 108.8 no
C(204) C(203) H(50) 108.7 no
H(49) C(203) H(50) 107.6 no
C(203) C(204) H(56) 109.4 no
C(203) C(204) H(57) 109.5 no
C(203) C(204) H(58) 109.5 no
H(56) C(204) H(57) 109.4 no
H(56) C(204) H(58) 109.4 no
H(57) C(204) H(58) 109.5 no
Cl(11) C(205) H(51) 109.0 no
Cl(11) C(205) H(52) 109.0 no
Cl(12) C(205) H(51) 109.0 no
Cl(12) C(205) H(52) 109.0 no
H(51) C(205) H(52) 107.8 no

loop_
_geom_bond_atom_site_label_1
_geom_bond_atom_site_label_2
_geom_bond_distance
_geom_bond_publ_flag
Pd(1) Cl(1) 2.350(2) yes
Pd(1) P(1) 2.3313(17) yes
Pd(1) P(3) 2.2329(19) yes
Pd(1) P(4) 2.298(2) yes
Rh(1) Cl(2) 2.397(2) yes
Rh(1) Cl(3) 2.387(2) yes
Rh(1) P(2) 2.2978(18) yes
Rh(1) C(11) 2.137(7) yes
Rh(1) C(12) 2.194(8) yes
Rh(1) C(13) 2.208(8) yes
Rh(1) C(14) 2.160(8) yes
Rh(1) C(15) 2.163(6) yes
Cl(11) C(205) 1.783(9) yes
Cl(12) C(205) 1.729(11) yes
P(1) C(3) 1.824(7) yes
P(1) C(125) 1.841(10) yes
P(1) C(131) 1.829(6) yes
P(2) C(2) 1.833(8) yes
P(2) C(3) 1.864(6) yes
P(2) C(119) 1.814(7) yes
P(3) C(1) 1.839(6) yes
P(3) C(2) 1.827(7) yes
P(3) C(113) 1.802(7) yes
P(4) C(1) 1.857(7) yes
P(4) C(101) 1.813(8) yes
P(4) C(107) 1.814(6) yes
P(5) F(1) 1.532(8) yes
P(5) F(2) 1.564(11) yes
P(5) F(3) 1.564(7) yes
P(5) F(4) 1.590(7) yes
P(5) F(5) 1.585(10) yes
P(5) F(6) 1.568(10) yes
O(101) C(201) 1.59(2) yes
O(101) C(203) 1.40(2) yes
C(11) C(12) 1.434(9) yes
C(11) C(15) 1.450(11) yes
C(11) C(16) 1.479(14) yes
C(12) C(13) 1.440(13) yes
C(12) C(17) 1.470(12) yes
C(13) C(14) 1.443(9) yes
C(13) C(18) 1.490(10) yes
C(14) C(15) 1.434(11) yes
C(14) C(19) 1.492(15) yes
C(15) C(20) 1.506(9) yes
C(101) C(102) 1.389(11) yes
C(101) C(106) 1.345(13) yes
C(102) C(103) 1.381(15) yes
C(103) C(104) 1.335(16) yes
C(104) C(105) 1.390(13) yes
C(105) C(106) 1.384(14) yes
C(107) C(108) 1.38(2) yes
C(107) C(112) 1.37(2) yes
C(107) C(142) 1.39(2) yes
C(107) C(148) 1.347(18) yes
C(108) C(109) 1.41(3) yes
C(108) C(142) 1.85(3) yes
C(108) C(148) 1.49(2) yes
C(109) C(110) 1.46(4) yes
C(109) C(149) 1.55(4) yes
C(110) C(111) 1.34(3) yes
C(110) C(141) 1.26(2) yes
C(110) C(149) 1.45(2) yes
C(111) C(112) 1.41(2) yes
C(111) C(141) 1.22(3) yes
C(112) C(142) 1.36(2) yes
C(113) C(114) 1.382(11) yes
C(113) C(118) 1.395(11) yes
C(114) C(115) 1.395(12) yes
C(115) C(116) 1.403(14) yes
C(116) C(117) 1.335(15) yes
C(117) C(118) 1.395(11) yes
C(119) C(120) 1.397(8) yes
C(119) C(124) 1.366(13) yes
C(120) C(121) 1.406(11) yes
C(121) C(122) 1.330(16) yes
C(122) C(123) 1.396(13) yes
C(123) C(124) 1.438(12) yes
C(125) C(126) 1.371(9) yes
C(125) C(130) 1.410(11) yes
C(126) C(127) 1.381(15) yes
C(127) C(128) 1.395(14) yes
C(128) C(129) 1.377(15) yes
C(129) C(130) 1.334(19) yes
C(131) C(132) 1.380(8) yes
C(131) C(136) 1.387(11) yes
C(132) C(133) 1.397(10) yes
C(133) C(134) 1.396(12) yes
C(134) C(135) 1.368(9) yes
C(135) C(136) 1.365(11) yes
C(141) C(142) 1.45(2) yes
C(148) C(149) 1.40(2) yes
C(201) C(202) 1.45(2) yes
C(203) C(204) 1.49(3) yes
C(1) H(1) 0.990 no
C(1) H(2) 0.990 no
C(2) H(3) 0.990 no
C(2) H(4) 0.990 no
C(3) H(5) 0.990 no
C(3) H(6) 0.990 no
C(16) H(7) 0.980 no
C(16) H(8) 0.980 no
C(16) H(9) 0.980 no
C(17) H(10) 0.980 no
C(17) H(11) 0.980 no
C(17) H(12) 0.980 no
C(18) H(13) 0.980 no
C(18) H(14) 0.980 no
C(18) H(15) 0.980 no
C(19) H(16) 0.980 no
C(19) H(17) 0.980 no
C(19) H(18) 0.980 no
C(20) H(19) 0.980 no
C(20) H(20) 0.980 no
C(20) H(21) 0.980 no
C(102) H(22) 0.950 no
C(103) H(23) 0.950 no
C(104) H(24) 0.950 no
C(105) H(25) 0.950 no
C(106) H(26) 0.950 no
C(108) H(59) 0.952 no
C(109) H(60) 1.020 no
C(110) H(61) 0.957 no
C(111) H(62) 0.951 no
C(112) H(63) 0.956 no
C(114) H(27) 0.950 no
C(115) H(28) 0.950 no
C(116) H(29) 0.950 no
C(117) H(30) 0.950 no
C(118) H(31) 0.950 no
C(120) H(37) 0.950 no
C(121) H(38) 0.950 no
C(122) H(39) 0.950 no
C(123) H(40) 0.950 no
C(124) H(41) 0.950 no
C(126) H(42) 0.950 no
C(127) H(43) 0.950 no
C(128) H(44) 0.950 no
C(129) H(45) 0.950 no
C(130) H(46) 0.950 no
C(132) H(32) 0.950 no
C(133) H(33) 0.950 no
C(134) H(34) 0.950 no
C(135) H(35) 0.950 no
C(136) H(36) 0.950 no
C(141) H(64) 0.945 no
C(142) H(65) 0.984 no
C(148) H(66) 0.955 no
C(149) H(67) 0.939 no
C(201) H(47) 0.990 no
C(201) H(48) 0.990 no
C(202) H(53) 0.980 no
C(202) H(54) 0.980 no
C(202) H(55) 0.980 no
C(203) H(49) 0.990 no
C(203) H(50) 0.990 no
C(204) H(56) 0.981 no
C(204) H(57) 0.980 no
C(204) H(58) 0.980 no
C(205) H(51) 0.990 no
C(205) H(52) 0.990 no
